data_7712008
loop_
_publ_author_name
'Tubau, &#xc0;nnia'
'Zinna, Francesco'
'Di Bari, Lorenzo'
'Font-Bard&#xed;a, Merc&#xe8;'
'Vicente, Ramon'

_publ_section_title
;
 Luminescence, CPL and magnetic properties of 1D enantiopure
 Ln<sup>3+</sup> complexes with (<i>S</i>-) and (<i>R</i>-)
 &#x3b1;-methoxyphenylacetate ligand.
;
_journal_issue 4
_journal_name_full 'Dalton transactions (Cambridge, England : 2003)'
_journal_page_first 1122
_journal_page_last 1132
_journal_paper_doi 10.1039/d2dt03356a
_journal_volume 52
_journal_year 2023
_chemical_absolute_configuration rmad
_chemical_formula_moiety 'C39 H35 Eu N2 O9'
_chemical_formula_sum 'C39 H35 Eu N2 O9'
_chemical_formula_weight 827.65
_space_group_crystal_system monoclinic
_space_group_IT_number 4
_space_group_name_Hall 'P 2yb'
_space_group_name_H-M_alt 'P 1 21 1'
_atom_sites_solution_hydrogens geom
_audit_block_doi 10.5517/ccdc.csd.cc2ck6tz
_audit_creation_method SHELXL-2018/3
_audit_update_record
;
2022-07-19 deposited with the CCDC.	2022-12-23 downloaded from the CCDC.
;
_cell_angle_alpha 90
_cell_angle_beta 100.945(2)
_cell_angle_gamma 90
_cell_formula_units_Z 2
_cell_length_a 6.0472(3)
_cell_length_b 23.7026(11)
_cell_length_c 12.3102(6)
_cell_measurement_reflns_used 9854
_cell_measurement_temperature 100(2)
_cell_measurement_theta_max 31.54
_cell_measurement_theta_min 2.41
_cell_volume 1732.38(15)
_computing_cell_refinement 'Bruker SAINT'
_computing_data_collection 'Bruker APEX2'
_computing_data_reduction 'Bruker SAINT'
_computing_molecular_graphics 'Bruker SHELXTL, Mercury 2020.2.0'
_computing_publication_material 'Bruker SHELXTL, PLATON for Windows Taskbar v1.19'
_computing_structure_refinement 'SHELXL-2018/3 (Sheldrick, 2018)'
_computing_structure_solution 'SHELXT 2014/5 (Sheldrick, 2014)'
_diffrn_ambient_temperature 100(2)
_diffrn_measured_fraction_theta_full 0.998
_diffrn_measured_fraction_theta_max 0.993
_diffrn_measurement_device_type 'Bruker APEX-II CCD'
_diffrn_measurement_method '\f and \w scans'
_diffrn_radiation_type MoK\a
_diffrn_radiation_wavelength 0.71073
_diffrn_reflns_av_R_equivalents 0.0410
_diffrn_reflns_av_unetI/netI 0.0486
_diffrn_reflns_Laue_measured_fraction_full 0.998
_diffrn_reflns_Laue_measured_fraction_max 0.993
_diffrn_reflns_limit_h_max 8
_diffrn_reflns_limit_h_min -7
_diffrn_reflns_limit_k_max 34
_diffrn_reflns_limit_k_min -34
_diffrn_reflns_limit_l_max 18
_diffrn_reflns_limit_l_min -18
_diffrn_reflns_number 44134
_diffrn_reflns_point_group_measured_fraction_full 0.997
_diffrn_reflns_point_group_measured_fraction_max 0.983
_diffrn_reflns_theta_full 25.242
_diffrn_reflns_theta_max 31.627
_diffrn_reflns_theta_min 2.407
_diffrn_source microfocus
_exptl_absorpt_coefficient_mu 1.870
_exptl_absorpt_correction_T_max 0.7462
_exptl_absorpt_correction_T_min 0.6133
_exptl_absorpt_correction_type none
_exptl_absorpt_process_details sadabs
_exptl_crystal_colour colourless
_exptl_crystal_density_diffrn 1.587
_exptl_crystal_description needle
_exptl_crystal_F_000 836
_exptl_crystal_size_max 0.150
_exptl_crystal_size_mid 0.060
_exptl_crystal_size_min 0.040
_refine_diff_density_max 1.451
_refine_diff_density_min -1.775
_refine_diff_density_rms 0.119
_refine_ls_abs_structure_details
;
 Flack x determined using 4670 quotients [(I+)-(I-)]/[(I+)+(I-)]
 (Parsons, Flack and Wagner, Acta Cryst. B69 (2013) 249-259).
;
_refine_ls_abs_structure_Flack 0.006(4)
_refine_ls_extinction_method none
_refine_ls_goodness_of_fit_ref 1.109
_refine_ls_hydrogen_treatment constr
_refine_ls_matrix_type full
_refine_ls_number_parameters 463
_refine_ls_number_reflns 11432
_refine_ls_number_restraints 1
_refine_ls_restrained_S_all 1.109
_refine_ls_R_factor_all 0.0386
_refine_ls_R_factor_gt 0.0320
_refine_ls_shift/su_max 0.000
_refine_ls_shift/su_mean 0.000
_refine_ls_structure_factor_coef Fsqd
_refine_ls_weighting_details 'w=1/[\s^2^(Fo^2^)+(0.0039P)^2^+1.8406P] where P=(Fo^2^+2Fc^2^)/3'
_refine_ls_weighting_scheme calc
_refine_ls_wR_factor_gt 0.0581
_refine_ls_wR_factor_ref 0.0614
_reflns_Friedel_coverage 0.937
_reflns_Friedel_fraction_full 0.995
_reflns_Friedel_fraction_max 0.971
_reflns_number_gt 10543
_reflns_number_total 11432
_reflns_threshold_expression 'I > 2\s(I)'
_cod_data_source_file d2dt03356a2.cif
_cod_data_source_block I95ZB154_0m_c
_cod_depositor_comments 'Adding full bibliography for 7712004--7712009.cif.'
_cod_original_sg_symbol_H-M 'P 21'
_cod_database_code 7712008
_shelx_shelxl_version_number 2018/3
_shelx_space_group_comment
;
The symmetry employed for this shelxl refinement is uniquely defined
by the following loop, which should always be used as a source of
symmetry information in preference to the above space-group names.
They are only intended as comments.
;

loop_
_space_group_symop_operation_xyz
'x, y, z'
'-x, y+1/2, -z'

loop_
_atom_site_label
_atom_site_type_symbol
_atom_site_fract_x
_atom_site_fract_y
_atom_site_fract_z
_atom_site_U_iso_or_equiv
_atom_site_adp_type
_atom_site_occupancy
_atom_site_site_symmetry_order
_atom_site_calc_flag
_atom_site_refinement_flags_posn
_atom_site_refinement_flags_adp
_atom_site_refinement_flags_occupancy
_atom_site_disorder_assembly
_atom_site_disorder_group
Eu1 Eu -0.13604(3) 0.49851(2) 0.27045(2) 0.01200(4) Uani 1 1 d . . . . .
O1 O 0.0929(5) 0.58460(13) 0.3211(3) 0.0182(6) Uani 1 1 d . . . . .
O2 O -0.1442(6) 0.55995(14) 0.4292(3) 0.0193(7) Uani 1 1 d . . . . .
O3 O 0.3357(6) 0.63964(15) 0.5143(3) 0.0250(8) Uani 1 1 d . . . . .
O4 O -0.0272(5) 0.40949(13) 0.1871(3) 0.0170(6) Uani 1 1 d . . . . .
O5 O -0.3587(5) 0.44519(13) 0.1115(3) 0.0187(6) Uani 1 1 d . . . . .
O6 O -0.1133(6) 0.32014(15) 0.0317(3) 0.0253(8) Uani 1 1 d . . . . .
O7 O 0.4842(4) 0.4944(2) 0.3001(2) 0.0168(6) Uani 1 1 d . . . . .
O8 O 0.2066(5) 0.46672(13) 0.3847(3) 0.0155(6) Uani 1 1 d . . . . .
O9 O 0.7640(5) 0.42030(13) 0.3937(3) 0.0137(6) Uani 1 1 d . . . . .
N1 N 0.0108(6) 0.53124(15) 0.0987(3) 0.0133(7) Uani 1 1 d . . . . .
N2 N -0.3342(6) 0.58474(16) 0.1697(3) 0.0147(7) Uani 1 1 d . . . . .
C1 C 0.0100(7) 0.5914(2) 0.4067(4) 0.0172(9) Uani 1 1 d . . . . .
C2 C 0.0972(8) 0.6397(2) 0.4865(4) 0.0200(9) Uani 1 1 d . . . . .
H2 H 0.033711 0.635734 0.555448 0.024 Uiso 1 1 calc R U . . .
C3 C 0.0209(8) 0.6951(2) 0.4312(4) 0.0216(10) Uani 1 1 d . . . . .
C4 C -0.1929(10) 0.7161(2) 0.4321(6) 0.0369(14) Uani 1 1 d . . . . .
H4 H -0.291487 0.696228 0.470166 0.044 Uiso 1 1 calc R U . . .
C5 C -0.2628(10) 0.7659(3) 0.3776(6) 0.0436(17) Uani 1 1 d . . . . .
H5 H -0.408965 0.780091 0.379438 0.052 Uiso 1 1 calc R U . . .
C6 C -0.1243(10) 0.7954(2) 0.3207(5) 0.0309(12) Uani 1 1 d . . . . .
H6 H -0.175271 0.829013 0.281823 0.037 Uiso 1 1 calc R U . . .
C7 C 0.0889(10) 0.7751(3) 0.3213(5) 0.0348(13) Uani 1 1 d . . . . .
H7 H 0.187534 0.795223 0.283694 0.042 Uiso 1 1 calc R U . . .
C8 C 0.1610(9) 0.7254(2) 0.3767(5) 0.0301(12) Uani 1 1 d . . . . .
H8 H 0.309232 0.712031 0.376909 0.036 Uiso 1 1 calc R U . . .
C9 C 0.4223(10) 0.5897(2) 0.5718(5) 0.0302(12) Uani 1 1 d . . . . .
H9A H 0.366327 0.556519 0.527334 0.045 Uiso 1 1 calc R U . . .
H9B H 0.372627 0.587873 0.643015 0.045 Uiso 1 1 calc R U . . .
H9C H 0.587204 0.590242 0.584484 0.045 Uiso 1 1 calc R U . . .
C10 C -0.2183(8) 0.4057(2) 0.1246(4) 0.0158(9) Uani 1 1 d . . . . .
C11 C -0.2898(9) 0.3493(2) 0.0673(5) 0.0188(11) Uani 1 1 d . . . . .
H11 H -0.414907 0.355930 0.002799 0.023 Uiso 1 1 calc R U . . .
C12 C -0.3742(8) 0.31240(19) 0.1520(4) 0.0184(9) Uani 1 1 d . . . . .
C13 C -0.5721(11) 0.3265(3) 0.1880(5) 0.0220(13) Uani 1 1 d . . . . .
H13 H -0.658577 0.357928 0.156583 0.026 Uiso 1 1 calc R U . . .
C14 C -0.6437(9) 0.2947(2) 0.2698(5) 0.0264(10) Uani 1 1 d . . . . .
H14 H -0.778231 0.304669 0.294288 0.032 Uiso 1 1 calc R U . . .
C15 C -0.5194(9) 0.2484(2) 0.3157(4) 0.0274(11) Uani 1 1 d . . . . .
H15 H -0.568776 0.226719 0.371444 0.033 Uiso 1 1 calc R U . . .
C16 C -0.3226(9) 0.2339(2) 0.2798(5) 0.0263(11) Uani 1 1 d . . . . .
H16 H -0.237075 0.202166 0.310666 0.032 Uiso 1 1 calc R U . . .
C17 C -0.2516(8) 0.2660(2) 0.1987(4) 0.0213(9) Uani 1 1 d . . . . .
H17 H -0.116492 0.256107 0.174572 0.026 Uiso 1 1 calc R U . . .
C18 C -0.0274(11) 0.3504(3) -0.0516(5) 0.0326(14) Uani 1 1 d . . . . .
H18A H 0.090671 0.328053 -0.075887 0.049 Uiso 1 1 calc R U . . .
H18B H 0.035739 0.386435 -0.021329 0.049 Uiso 1 1 calc R U . . .
H18C H -0.149563 0.357453 -0.114762 0.049 Uiso 1 1 calc R U . . .
C19 C 0.4054(7) 0.46549(18) 0.3687(3) 0.0122(8) Uani 1 1 d . . . . .
C20 C 0.5631(7) 0.42294(18) 0.4391(4) 0.0133(8) Uani 1 1 d . . . . .
H20 H 0.489425 0.384994 0.431352 0.016 Uiso 1 1 calc R U . . .
C21 C 0.6125(7) 0.43888(18) 0.5608(4) 0.0150(8) Uani 1 1 d . . . . .
C22 C 0.4547(8) 0.4274(2) 0.6268(4) 0.0223(10) Uani 1 1 d . . . . .
H22 H 0.318522 0.408560 0.595951 0.027 Uiso 1 1 calc R U . . .
C23 C 0.4951(9) 0.4433(2) 0.7370(4) 0.0289(11) Uani 1 1 d . . . . .
H23 H 0.385768 0.435317 0.781093 0.035 Uiso 1 1 calc R U . . .
C24 C 0.6918(9) 0.4704(2) 0.7837(4) 0.0296(11) Uani 1 1 d . . . . .
H24 H 0.718333 0.481429 0.859291 0.035 Uiso 1 1 calc R U . . .
C25 C 0.8509(9) 0.4815(2) 0.7183(4) 0.0262(11) Uani 1 1 d . . . . .
H25 H 0.988095 0.499661 0.749869 0.031 Uiso 1 1 calc R U . . .
C26 C 0.8112(8) 0.4663(2) 0.6080(4) 0.0199(9) Uani 1 1 d . . . . .
H26 H 0.920267 0.474579 0.564007 0.024 Uiso 1 1 calc R U . . .
C27 C 0.8907(7) 0.36948(19) 0.4265(4) 0.0177(9) Uani 1 1 d . . . . .
H27A H 0.800395 0.336558 0.397504 0.027 Uiso 1 1 calc R U . . .
H27B H 0.927895 0.367368 0.507375 0.027 Uiso 1 1 calc R U . . .
H27C H 1.029963 0.370003 0.396682 0.027 Uiso 1 1 calc R U . . .
C28 C 0.1811(6) 0.5053(3) 0.0653(3) 0.0156(11) Uani 1 1 d . . . . .
H28 H 0.241718 0.472257 0.103384 0.019 Uiso 1 1 calc R U . . .
C29 C 0.2759(7) 0.5248(2) -0.0244(4) 0.0184(9) Uani 1 1 d . . . . .
H29 H 0.398008 0.505274 -0.045733 0.022 Uiso 1 1 calc R U . . .
C30 C 0.1890(8) 0.5721(2) -0.0796(4) 0.0199(9) Uani 1 1 d . . . . .
H30 H 0.249795 0.585821 -0.140280 0.024 Uiso 1 1 calc R U . . .
C31 C 0.0083(7) 0.60059(19) -0.0462(4) 0.0161(8) Uani 1 1 d . . . . .
C32 C -0.0735(7) 0.57873(18) 0.0451(4) 0.0138(8) Uani 1 1 d . . . . .
C33 C -0.0874(9) 0.6517(2) -0.0993(5) 0.0232(11) Uani 1 1 d . . . . .
H33 H -0.035084 0.665704 -0.162124 0.028 Uiso 1 1 calc R U . . .
C34 C -0.2508(9) 0.6798(2) -0.0604(4) 0.0231(10) Uani 1 1 d . . . . .
H34 H -0.307651 0.714114 -0.094465 0.028 Uiso 1 1 calc R U . . .
C35 C -0.3394(9) 0.6585(2) 0.0314(5) 0.0192(11) Uani 1 1 d . . . . .
C36 C -0.2541(8) 0.6083(2) 0.0839(4) 0.0135(8) Uani 1 1 d . . . . .
C37 C -0.5166(8) 0.6855(2) 0.0708(4) 0.0210(9) Uani 1 1 d . . . . .
H37 H -0.578359 0.719736 0.038261 0.025 Uiso 1 1 calc R U . . .
C38 C -0.5988(10) 0.6616(3) 0.1568(5) 0.0200(12) Uani 1 1 d . . . . .
H38 H -0.719322 0.678935 0.183878 0.024 Uiso 1 1 calc R U . . .
C39 C -0.5025(7) 0.61133(19) 0.2043(4) 0.0174(9) Uani 1 1 d . . . . .
H39 H -0.560043 0.595452 0.264110 0.021 Uiso 1 1 calc R U . . .

loop_
_atom_site_aniso_label
_atom_site_aniso_U_11
_atom_site_aniso_U_22
_atom_site_aniso_U_33
_atom_site_aniso_U_23
_atom_site_aniso_U_13
_atom_site_aniso_U_12
Eu1 0.01043(7) 0.01276(8) 0.01343(8) 0.00059(14) 0.00386(5) 0.00047(14)
O1 0.0144(14) 0.0219(16) 0.0201(16) -0.0031(13) 0.0077(13) -0.0009(12)
O2 0.0142(15) 0.0217(18) 0.0242(19) -0.0039(14) 0.0097(14) -0.0037(13)
O3 0.0173(16) 0.0215(17) 0.034(2) -0.0048(15) -0.0007(15) -0.0008(13)
O4 0.0143(14) 0.0193(16) 0.0169(16) -0.0006(12) 0.0018(12) 0.0016(12)
O5 0.0162(15) 0.0168(15) 0.0225(17) 0.0003(13) 0.0016(13) 0.0049(12)
O6 0.0296(19) 0.0233(17) 0.0257(19) -0.0054(14) 0.0120(16) 0.0046(14)
O7 0.0162(11) 0.0175(17) 0.0173(12) 0.0035(19) 0.0046(9) 0.0043(19)
O8 0.0075(13) 0.0210(16) 0.0191(16) 0.0026(13) 0.0052(12) -0.0014(11)
O9 0.0085(14) 0.0160(15) 0.0177(17) 0.0013(12) 0.0052(12) 0.0006(12)
N1 0.0109(15) 0.0158(17) 0.0141(17) -0.0004(14) 0.0043(13) -0.0034(13)
N2 0.0096(15) 0.0169(18) 0.0187(19) -0.0003(15) 0.0052(14) 0.0001(13)
C1 0.0136(19) 0.020(2) 0.019(2) -0.0014(17) 0.0056(17) 0.0025(16)
C2 0.015(2) 0.023(2) 0.022(2) -0.0046(19) 0.0045(18) -0.0010(17)
C3 0.019(2) 0.020(2) 0.025(3) -0.0072(19) 0.0048(19) 0.0008(18)
C4 0.024(3) 0.028(3) 0.062(4) -0.001(3) 0.016(3) 0.002(2)
C5 0.023(3) 0.029(3) 0.078(5) -0.003(3) 0.009(3) 0.010(2)
C6 0.034(3) 0.023(3) 0.034(3) -0.004(2) 0.003(2) 0.006(2)
C7 0.035(3) 0.037(3) 0.036(3) 0.011(3) 0.014(3) 0.007(2)
C8 0.026(3) 0.036(3) 0.031(3) 0.006(2) 0.011(2) 0.006(2)
C9 0.028(3) 0.026(3) 0.035(3) -0.002(2) 0.002(2) 0.005(2)
C10 0.019(2) 0.012(2) 0.016(2) 0.0007(17) 0.0031(19) 0.0003(17)
C11 0.017(2) 0.020(3) 0.019(3) -0.003(2) 0.004(2) 0.005(2)
C12 0.016(2) 0.016(2) 0.021(2) -0.0044(17) -0.0008(18) -0.0004(16)
C13 0.021(3) 0.017(3) 0.025(3) -0.006(2) 0.000(2) 0.002(2)
C14 0.022(2) 0.028(2) 0.031(3) -0.011(2) 0.009(2) -0.008(2)
C15 0.033(3) 0.025(3) 0.026(3) -0.004(2) 0.009(2) -0.010(2)
C16 0.032(3) 0.019(2) 0.026(3) 0.002(2) 0.001(2) 0.002(2)
C17 0.017(2) 0.019(2) 0.027(3) -0.0034(19) 0.0029(19) 0.0010(17)
C18 0.037(4) 0.040(4) 0.024(3) -0.005(3) 0.013(3) 0.003(3)
C19 0.0083(16) 0.018(2) 0.0103(19) -0.0023(15) 0.0010(14) -0.0051(15)
C20 0.0077(16) 0.016(2) 0.017(2) 0.0013(16) 0.0043(15) -0.0008(14)
C21 0.0132(18) 0.016(2) 0.015(2) 0.0013(16) 0.0025(16) 0.0009(15)
C22 0.015(2) 0.034(3) 0.018(2) 0.001(2) 0.0046(19) -0.0010(19)
C23 0.023(2) 0.048(3) 0.018(2) -0.001(2) 0.008(2) 0.001(2)
C24 0.028(3) 0.044(3) 0.016(2) -0.007(2) 0.002(2) 0.004(2)
C25 0.024(2) 0.033(3) 0.020(2) -0.0062(18) -0.0002(19) -0.0042(18)
C26 0.016(2) 0.024(2) 0.019(2) -0.0004(18) 0.0013(17) -0.0036(17)
C27 0.0126(18) 0.017(2) 0.024(2) 0.0019(18) 0.0040(17) 0.0029(16)
C28 0.0123(14) 0.022(3) 0.0127(16) -0.001(2) 0.0027(13) 0.0014(19)
C29 0.0135(19) 0.026(2) 0.017(2) -0.0048(18) 0.0055(17) -0.0030(17)
C30 0.016(2) 0.028(2) 0.018(2) -0.0014(18) 0.0071(17) -0.0072(18)
C31 0.0165(19) 0.017(2) 0.015(2) 0.0024(16) 0.0047(17) -0.0028(16)
C32 0.0115(17) 0.015(2) 0.014(2) -0.0005(16) 0.0024(15) -0.0019(15)
C33 0.025(3) 0.026(3) 0.019(3) 0.008(2) 0.006(2) -0.002(2)
C34 0.026(2) 0.020(2) 0.024(3) 0.0098(19) 0.008(2) 0.0016(19)
C35 0.021(3) 0.015(2) 0.022(3) 0.002(2) 0.004(2) -0.0007(19)
C36 0.0112(19) 0.012(2) 0.017(2) 0.0022(17) 0.0026(17) -0.0014(16)
C37 0.020(2) 0.016(2) 0.027(3) 0.0028(18) 0.0054(19) 0.0035(17)
C38 0.014(2) 0.020(3) 0.028(3) 0.000(2) 0.007(2) 0.0032(19)
C39 0.0129(18) 0.018(2) 0.023(2) -0.0004(18) 0.0062(17) 0.0007(16)

loop_
_atom_type_symbol
_atom_type_description
_atom_type_scat_dispersion_real
_atom_type_scat_dispersion_imag
_atom_type_scat_source
C C 0.0033 0.0016 'International Tables Vol C Tables 4.2.6.8 and 6.1.1.4'
H H 0.0000 0.0000 'International Tables Vol C Tables 4.2.6.8 and 6.1.1.4'
Eu Eu -0.1578 3.6682 'International Tables Vol C Tables 4.2.6.8 and 6.1.1.4'
N N 0.0061 0.0033 'International Tables Vol C Tables 4.2.6.8 and 6.1.1.4'
O O 0.0106 0.0060 'International Tables Vol C Tables 4.2.6.8 and 6.1.1.4'

loop_
_geom_angle_atom_site_label_1
_geom_angle_atom_site_label_2
_geom_angle_atom_site_label_3
_geom_angle
_geom_angle_site_symmetry_1
_geom_angle_site_symmetry_3
_geom_angle_publ_flag
O8 Eu1 O7 130.21(11) . 1_455 ?
O8 Eu1 O2 82.21(11) . . ?
O7 Eu1 O2 74.73(13) 1_455 . ?
O8 Eu1 O1 74.42(11) . . ?
O7 Eu1 O1 120.06(15) 1_455 . ?
O2 Eu1 O1 53.38(10) . . ?
O8 Eu1 O4 73.04(10) . . ?
O7 Eu1 O4 111.40(15) 1_455 . ?
O2 Eu1 O4 151.82(11) . . ?
O1 Eu1 O4 128.54(10) . . ?
O8 Eu1 O5 125.36(11) . . ?
O7 Eu1 O5 73.09(12) 1_455 . ?
O2 Eu1 O5 146.90(11) . . ?
O1 Eu1 O5 143.72(11) . . ?
O4 Eu1 O5 52.66(10) . . ?
O8 Eu1 O9 72.35(10) . 1_455 ?
O7 Eu1 O9 62.33(13) 1_455 1_455 ?
O2 Eu1 O9 85.06(11) . 1_455 ?
O1 Eu1 O9 129.44(11) . 1_455 ?
O4 Eu1 O9 74.88(10) . 1_455 ?
O5 Eu1 O9 86.84(11) . 1_455 ?
O8 Eu1 N1 100.56(11) . . ?
O7 Eu1 N1 129.07(11) 1_455 . ?
O2 Eu1 N1 122.79(11) . . ?
O1 Eu1 N1 72.19(11) . . ?
O4 Eu1 N1 75.90(11) . . ?
O5 Eu1 N1 74.13(11) . . ?
O9 Eu1 N1 150.74(11) 1_455 . ?
O8 Eu1 N2 143.82(11) . . ?
O7 Eu1 N2 74.49(14) 1_455 . ?
O2 Eu1 N2 80.42(12) . . ?
O1 Eu1 N2 69.72(11) . . ?
O4 Eu1 N2 127.70(11) . . ?
O5 Eu1 N2 83.76(12) . . ?
O9 Eu1 N2 136.69(10) 1_455 . ?
N1 Eu1 N2 64.12(11) . . ?
O8 Eu1 C1 75.91(12) . . ?
O7 Eu1 C1 98.21(14) 1_455 . ?
O2 Eu1 C1 26.76(11) . . ?
O1 Eu1 C1 26.66(11) . . ?
O4 Eu1 C1 146.45(12) . . ?
O5 Eu1 C1 157.93(12) . . ?
O9 Eu1 C1 107.39(12) 1_455 . ?
N1 Eu1 C1 97.85(12) . . ?
N2 Eu1 C1 74.30(13) . . ?
O8 Eu1 C10 99.02(13) . . ?
O7 Eu1 C10 90.41(15) 1_455 . ?
O2 Eu1 C10 160.82(12) . . ?
O1 Eu1 C10 145.50(12) . . ?
O4 Eu1 C10 26.59(12) . . ?
O5 Eu1 C10 26.34(12) . . ?
O9 Eu1 C10 77.19(12) 1_455 . ?
N1 Eu1 C10 75.99(13) . . ?
N2 Eu1 C10 107.65(13) . . ?
C1 Eu1 C10 171.35(13) . . ?
C1 O1 Eu1 91.3(3) . . ?
C1 O2 Eu1 92.7(3) . . ?
C2 O3 C9 112.4(4) . . ?
C10 O4 Eu1 91.6(3) . . ?
C10 O5 Eu1 91.5(3) . . ?
C11 O6 C18 112.2(4) . . ?
C19 O7 Eu1 128.6(3) . 1_655 ?
C19 O8 Eu1 131.5(3) . . ?
C20 O9 C27 111.9(3) . . ?
C20 O9 Eu1 121.1(2) . 1_655 ?
C27 O9 Eu1 127.0(2) . 1_655 ?
C28 N1 C32 118.4(4) . . ?
C28 N1 Eu1 121.6(3) . . ?
C32 N1 Eu1 119.7(3) . . ?
C39 N2 C36 117.3(4) . . ?
C39 N2 Eu1 122.4(3) . . ?
C36 N2 Eu1 119.9(3) . . ?
O1 C1 O2 122.4(4) . . ?
O1 C1 C2 119.1(4) . . ?
O2 C1 C2 118.5(4) . . ?
O1 C1 Eu1 62.0(2) . . ?
O2 C1 Eu1 60.5(2) . . ?
C2 C1 Eu1 176.6(3) . . ?
O3 C2 C3 108.7(4) . . ?
O3 C2 C1 111.3(4) . . ?
C3 C2 C1 108.7(4) . . ?
O3 C2 H2 109.4 . . ?
C3 C2 H2 109.4 . . ?
C1 C2 H2 109.4 . . ?
C8 C3 C4 118.5(5) . . ?
C8 C3 C2 120.6(4) . . ?
C4 C3 C2 120.9(5) . . ?
C5 C4 C3 120.1(6) . . ?
C5 C4 H4 120.0 . . ?
C3 C4 H4 120.0 . . ?
C6 C5 C4 121.3(5) . . ?
C6 C5 H5 119.3 . . ?
C4 C5 H5 119.3 . . ?
C7 C6 C5 118.6(5) . . ?
C7 C6 H6 120.7 . . ?
C5 C6 H6 120.7 . . ?
C6 C7 C8 120.4(5) . . ?
C6 C7 H7 119.8 . . ?
C8 C7 H7 119.8 . . ?
C3 C8 C7 121.1(5) . . ?
C3 C8 H8 119.5 . . ?
C7 C8 H8 119.5 . . ?
O3 C9 H9A 109.5 . . ?
O3 C9 H9B 109.5 . . ?
H9A C9 H9B 109.5 . . ?
O3 C9 H9C 109.5 . . ?
H9A C9 H9C 109.5 . . ?
H9B C9 H9C 109.5 . . ?
O5 C10 O4 123.0(5) . . ?
O5 C10 C11 117.8(4) . . ?
O4 C10 C11 119.1(4) . . ?
O5 C10 Eu1 62.2(3) . . ?
O4 C10 Eu1 61.8(2) . . ?
C11 C10 Eu1 166.2(3) . . ?
O6 C11 C12 107.7(4) . . ?
O6 C11 C10 114.0(4) . . ?
C12 C11 C10 106.8(4) . . ?
O6 C11 H11 109.4 . . ?
C12 C11 H11 109.4 . . ?
C10 C11 H11 109.4 . . ?
C17 C12 C13 118.8(5) . . ?
C17 C12 C11 121.1(4) . . ?
C13 C12 C11 120.0(5) . . ?
C14 C13 C12 120.3(5) . . ?
C14 C13 H13 119.8 . . ?
C12 C13 H13 119.8 . . ?
C15 C14 C13 120.3(5) . . ?
C15 C14 H14 119.9 . . ?
C13 C14 H14 119.9 . . ?
C14 C15 C16 119.8(5) . . ?
C14 C15 H15 120.1 . . ?
C16 C15 H15 120.1 . . ?
C17 C16 C15 119.6(5) . . ?
C17 C16 H16 120.2 . . ?
C15 C16 H16 120.2 . . ?
C12 C17 C16 121.2(5) . . ?
C12 C17 H17 119.4 . . ?
C16 C17 H17 119.4 . . ?
O6 C18 H18A 109.5 . . ?
O6 C18 H18B 109.5 . . ?
H18A C18 H18B 109.5 . . ?
O6 C18 H18C 109.5 . . ?
H18A C18 H18C 109.5 . . ?
H18B C18 H18C 109.5 . . ?
O7 C19 O8 126.3(4) . . ?
O7 C19 C20 117.8(4) . . ?
O8 C19 C20 115.9(4) . . ?
O9 C20 C21 111.9(3) . . ?
O9 C20 C19 106.9(3) . . ?
C21 C20 C19 112.2(3) . . ?
O9 C20 H20 108.6 . . ?
C21 C20 H20 108.6 . . ?
C19 C20 H20 108.6 . . ?
C26 C21 C22 118.7(4) . . ?
C26 C21 C20 121.4(4) . . ?
C22 C21 C20 119.9(4) . . ?
C23 C22 C21 120.4(5) . . ?
C23 C22 H22 119.8 . . ?
C21 C22 H22 119.8 . . ?
C24 C23 C22 120.9(5) . . ?
C24 C23 H23 119.6 . . ?
C22 C23 H23 119.6 . . ?
C23 C24 C25 118.9(5) . . ?
C23 C24 H24 120.5 . . ?
C25 C24 H24 120.5 . . ?
C26 C25 C24 120.6(5) . . ?
C26 C25 H25 119.7 . . ?
C24 C25 H25 119.7 . . ?
C25 C26 C21 120.5(4) . . ?
C25 C26 H26 119.8 . . ?
C21 C26 H26 119.8 . . ?
O9 C27 H27A 109.5 . . ?
O9 C27 H27B 109.5 . . ?
H27A C27 H27B 109.5 . . ?
O9 C27 H27C 109.5 . . ?
H27A C27 H27C 109.5 . . ?
H27B C27 H27C 109.5 . . ?
N1 C28 C29 122.9(5) . . ?
N1 C28 H28 118.6 . . ?
C29 C28 H28 118.6 . . ?
C30 C29 C28 118.9(4) . . ?
C30 C29 H29 120.6 . . ?
C28 C29 H29 120.6 . . ?
C29 C30 C31 119.6(4) . . ?
C29 C30 H30 120.2 . . ?
C31 C30 H30 120.2 . . ?
C32 C31 C30 117.7(4) . . ?
C32 C31 C33 119.9(4) . . ?
C30 C31 C33 122.4(4) . . ?
N1 C32 C31 122.5(4) . . ?
N1 C32 C36 118.5(4) . . ?
C31 C32 C36 119.0(4) . . ?
C34 C33 C31 120.6(5) . . ?
C34 C33 H33 119.7 . . ?
C31 C33 H33 119.7 . . ?
C33 C34 C35 121.0(5) . . ?
C33 C34 H34 119.5 . . ?
C35 C34 H34 119.5 . . ?
C36 C35 C37 117.6(5) . . ?
C36 C35 C34 120.1(5) . . ?
C37 C35 C34 122.3(5) . . ?
N2 C36 C35 123.4(4) . . ?
N2 C36 C32 117.2(4) . . ?
C35 C36 C32 119.4(4) . . ?
C38 C37 C35 119.2(5) . . ?
C38 C37 H37 120.4 . . ?
C35 C37 H37 120.4 . . ?
C37 C38 C39 119.2(5) . . ?
C37 C38 H38 120.4 . . ?
C39 C38 H38 120.4 . . ?
N2 C39 C38 123.3(5) . . ?
N2 C39 H39 118.3 . . ?
C38 C39 H39 118.3 . . ?

loop_
_geom_bond_atom_site_label_1
_geom_bond_atom_site_label_2
_geom_bond_distance
_geom_bond_site_symmetry_2
_geom_bond_publ_flag
Eu1 O8 2.394(3) . ?
Eu1 O7 2.395(3) 1_455 ?
Eu1 O2 2.445(3) . ?
Eu1 O1 2.478(3) . ?
Eu1 O4 2.489(3) . ?
Eu1 O5 2.498(3) . ?
Eu1 O9 2.540(3) 1_455 ?
Eu1 N1 2.564(3) . ?
Eu1 N2 2.567(4) . ?
Eu1 C1 2.806(5) . ?
Eu1 C10 2.823(5) . ?
O1 C1 1.259(5) . ?
O2 C1 1.265(5) . ?
O3 C2 1.418(6) . ?
O3 C9 1.427(7) . ?
O4 C10 1.264(6) . ?
O5 C10 1.253(6) . ?
O6 C11 1.410(6) . ?
O6 C18 1.428(7) . ?
O7 C19 1.250(5) . ?
O8 C19 1.255(5) . ?
O9 C20 1.432(5) . ?
O9 C27 1.443(5) . ?
N1 C28 1.329(6) . ?
N1 C32 1.355(6) . ?
N2 C39 1.334(5) . ?
N2 C36 1.363(6) . ?
C1 C2 1.537(7) . ?
C2 C3 1.509(7) . ?
C2 H2 1.0000 . ?
C3 C8 1.378(7) . ?
C3 C4 1.387(7) . ?
C4 C5 1.384(9) . ?
C4 H4 0.9500 . ?
C5 C6 1.380(9) . ?
C5 H5 0.9500 . ?
C6 C7 1.375(8) . ?
C6 H6 0.9500 . ?
C7 C8 1.390(8) . ?
C7 H7 0.9500 . ?
C8 H8 0.9500 . ?
C9 H9A 0.9800 . ?
C9 H9B 0.9800 . ?
C9 H9C 0.9800 . ?
C10 C11 1.535(7) . ?
C11 C12 1.521(7) . ?
C11 H11 1.0000 . ?
C12 C17 1.388(7) . ?
C12 C13 1.394(8) . ?
C13 C14 1.390(8) . ?
C13 H13 0.9500 . ?
C14 C15 1.388(8) . ?
C14 H14 0.9500 . ?
C15 C16 1.389(7) . ?
C15 H15 0.9500 . ?
C16 C17 1.388(7) . ?
C16 H16 0.9500 . ?
C17 H17 0.9500 . ?
C18 H18A 0.9800 . ?
C18 H18B 0.9800 . ?
C18 H18C 0.9800 . ?
C19 C20 1.537(6) . ?
C20 C21 1.518(6) . ?
C20 H20 1.0000 . ?
C21 C26 1.392(6) . ?
C21 C22 1.393(6) . ?
C22 C23 1.385(7) . ?
C22 H22 0.9500 . ?
C23 C24 1.379(8) . ?
C23 H23 0.9500 . ?
C24 C25 1.391(7) . ?
C24 H24 0.9500 . ?
C25 C26 1.382(7) . ?
C25 H25 0.9500 . ?
C26 H26 0.9500 . ?
C27 H27A 0.9800 . ?
C27 H27B 0.9800 . ?
C27 H27C 0.9800 . ?
C28 C29 1.415(6) . ?
C28 H28 0.9500 . ?
C29 C30 1.364(7) . ?
C29 H29 0.9500 . ?
C30 C31 1.410(6) . ?
C30 H30 0.9500 . ?
C31 C32 1.409(6) . ?
C31 C33 1.444(7) . ?
C32 C36 1.453(6) . ?
C33 C34 1.352(7) . ?
C33 H33 0.9500 . ?
C34 C35 1.431(7) . ?
C34 H34 0.9500 . ?
C35 C36 1.404(7) . ?
C35 C37 1.410(7) . ?
C37 C38 1.374(8) . ?
C37 H37 0.9500 . ?
C38 C39 1.404(8) . ?
C38 H38 0.9500 . ?
C39 H39 0.9500 . ?
